data_4122469
loop_
_publ_author_name
'Corbo, Robert'
'Pell, Thomas P.'
'Stringer, Bradley D.'
'Hogan, Conor F.'
'Wilson, David J. D.'
'Barnard, Peter J.'
'Dutton, Jason L.'

_publ_section_title
;
 Facile Formation of Homoleptic Au(III) Trications via Simultaneous
 Oxidation and Ligand Delivery from [PhI(pyridine)2](2+).
;
_journal_issue 35
_journal_name_full 'Journal of the American Chemical Society'
_journal_page_first 12415
_journal_page_last 12421
_journal_paper_doi 10.1021/ja506365m
_journal_volume 136
_journal_year 2014
_chemical_formula_sum 'C35 H46 Au F9 N10 O9 S3'
_chemical_formula_weight 1214.96
_chemical_name_systematic
; 
 ? 
;
_space_group_IT_number 2
_symmetry_cell_setting triclinic
_symmetry_space_group_name_Hall '-P 1'
_symmetry_space_group_name_H-M 'P -1'
_atom_sites_solution_hydrogens geom
_atom_sites_solution_primary direct
_atom_sites_solution_secondary difmap
_audit_creation_method SHELXL-97
_cell_angle_alpha 85.31(3)
_cell_angle_beta 83.96(3)
_cell_angle_gamma 71.84(3)
_cell_formula_units_Z 2
_cell_length_a 10.876(2)
_cell_length_b 14.998(3)
_cell_length_c 15.432(3)
_cell_measurement_reflns_used 11580
_cell_measurement_temperature 173(2)
_cell_measurement_theta_max 29.3990
_cell_measurement_theta_min 3.3990
_cell_volume 2375.4(9)
_computing_cell_refinement 'CrysAlisPro, Agilent Technologies'
_computing_data_collection 'CrysAlisPro, Agilent Technologies'
_computing_data_reduction 'CrysAlisPro, Agilent Technologies'
_computing_molecular_graphics SHELXP
_computing_publication_material SHELXP
_computing_structure_refinement 'SHELXL-97 (Sheldrick, 2008)'
_computing_structure_solution 'SHELXS-97 (Sheldrick, 2008)'
_diffrn_ambient_temperature 173(2)
_diffrn_measured_fraction_theta_full 0.999
_diffrn_measured_fraction_theta_max 0.999
_diffrn_measurement_device_type 'Xcalibur, Atlas, Gemini'
_diffrn_measurement_method '\w scans'
_diffrn_radiation_monochromator graphite
_diffrn_radiation_source 'fine-focus sealed tube'
_diffrn_radiation_type MoK\a
_diffrn_radiation_wavelength 0.71073
_diffrn_reflns_av_R_equivalents 0.0300
_diffrn_reflns_av_sigmaI/netI 0.0415
_diffrn_reflns_limit_h_max 13
_diffrn_reflns_limit_h_min -13
_diffrn_reflns_limit_k_max 18
_diffrn_reflns_limit_k_min -18
_diffrn_reflns_limit_l_max 19
_diffrn_reflns_limit_l_min -19
_diffrn_reflns_number 23458
_diffrn_reflns_theta_full 26.37
_diffrn_reflns_theta_max 26.37
_diffrn_reflns_theta_min 2.94
_exptl_absorpt_coefficient_mu 3.324
_exptl_absorpt_correction_T_max 0.7322
_exptl_absorpt_correction_T_min 0.6355
_exptl_absorpt_correction_type multi-scan
_exptl_absorpt_process_details 'CrysAlisPro, Agilent Technologies'
_exptl_crystal_colour orange
_exptl_crystal_density_diffrn 1.699
_exptl_crystal_density_method 'not measured'
_exptl_crystal_description block
_exptl_crystal_F_000 1212
_exptl_crystal_size_max 0.15
_exptl_crystal_size_mid 0.15
_exptl_crystal_size_min 0.10
_refine_diff_density_max 1.407
_refine_diff_density_min -0.716
_refine_diff_density_rms 0.107
_refine_ls_extinction_method none
_refine_ls_goodness_of_fit_ref 1.044
_refine_ls_hydrogen_treatment constr
_refine_ls_matrix_type full
_refine_ls_number_parameters 614
_refine_ls_number_reflns 9726
_refine_ls_number_restraints 0
_refine_ls_restrained_S_all 1.044
_refine_ls_R_factor_all 0.0395
_refine_ls_R_factor_gt 0.0320
_refine_ls_shift/su_max 0.066
_refine_ls_shift/su_mean 0.001
_refine_ls_structure_factor_coef Fsqd
_refine_ls_weighting_details 'calc w=1/[\s^2^(Fo^2^)+(0.0372P)^2^+2.4599P] where P=(Fo^2^+2Fc^2^)/3'
_refine_ls_weighting_scheme calc
_refine_ls_wR_factor_gt 0.0735
_refine_ls_wR_factor_ref 0.0777
_reflns_number_gt 8650
_reflns_number_total 9726
_reflns_threshold_expression >2sigma(I)
_cod_data_source_file ja506365m_si_002.cif
_cod_data_source_block 13NMe2
_cod_depositor_comments 'Adding full bibliography for 4122466--4122474.cif.'
_cod_original_cell_volume 2375.4(8)
_cod_original_sg_symbol_H-M P-1
_cod_database_code 4122469

loop_
_symmetry_equiv_pos_as_xyz
'x, y, z'
'-x, -y, -z'

loop_
_atom_site_label
_atom_site_type_symbol
_atom_site_fract_x
_atom_site_fract_y
_atom_site_fract_z
_atom_site_U_iso_or_equiv
_atom_site_adp_type
_atom_site_occupancy
_atom_site_symmetry_multiplicity
_atom_site_calc_flag
_atom_site_refinement_flags
Au1 Au 0.605544(14) 0.185579(9) 0.283804(8) 0.02337(6) Uani 1 1 d .
N41 N 0.4793(3) 0.2835(2) 0.21312(19) 0.0254(7) Uani 1 1 d .
N21 N 0.7319(3) 0.08433(19) 0.35280(18) 0.0226(6) Uani 1 1 d .
N11 N 0.5305(3) 0.2545(2) 0.39370(19) 0.0236(6) Uani 1 1 d .
N31 N 0.6867(3) 0.1214(2) 0.17291(19) 0.0242(7) Uani 1 1 d .
N32 N 0.8496(4) -0.0025(2) -0.0595(2) 0.0352(8) Uani 1 1 d .
N22 N 0.9891(3) -0.1433(2) 0.4756(2) 0.0335(8) Uani 1 1 d .
N12 N 0.4062(4) 0.3796(2) 0.6297(2) 0.0394(9) Uani 1 1 d .
N42 N 0.2681(4) 0.4719(2) 0.0308(2) 0.0342(8) Uani 1 1 d .
C26 C 0.9426(5) -0.2055(3) 0.5388(3) 0.0481(12) Uani 1 1 d .
H26A H 0.8764 -0.1680 0.5805 0.072 Uiso 1 1 calc R
H26B H 1.0153 -0.2462 0.5700 0.072 Uiso 1 1 calc R
H26C H 0.9048 -0.2443 0.5084 0.072 Uiso 1 1 calc R
C33 C 0.7992(4) 0.0367(3) 0.0156(2) 0.0278(8) Uani 1 1 d .
C31 C 0.7302(4) 0.1710(3) 0.1049(2) 0.0294(9) Uani 1 1 d .
H31A H 0.7219 0.2350 0.1116 0.035 Uiso 1 1 calc R
C24 C 0.9492(4) -0.0050(2) 0.3783(2) 0.0267(8) Uani 1 1 d .
H24A H 1.0396 -0.0136 0.3667 0.032 Uiso 1 1 calc R
C23 C 0.9061(4) -0.0678(2) 0.4379(2) 0.0257(8) Uani 1 1 d .
C25 C 0.8622(4) 0.0677(2) 0.3373(2) 0.0260(8) Uani 1 1 d .
H25A H 0.8936 0.1081 0.2966 0.031 Uiso 1 1 calc R
C43 C 0.3337(4) 0.4127(3) 0.0909(2) 0.0295(9) Uani 1 1 d .
C35 C 0.7034(4) 0.0297(2) 0.1636(2) 0.0263(8) Uani 1 1 d .
H35A H 0.6762 -0.0060 0.2112 0.032 Uiso 1 1 calc R
C22 C 0.7705(4) -0.0466(3) 0.4553(2) 0.0288(8) Uani 1 1 d .
H22A H 0.7361 -0.0845 0.4972 0.035 Uiso 1 1 calc R
C34 C 0.7577(4) -0.0137(3) 0.0886(2) 0.0291(9) Uani 1 1 d .
H34A H 0.7679 -0.0786 0.0851 0.035 Uiso 1 1 calc R
C13 C 0.4431(4) 0.3420(2) 0.5523(3) 0.0296(9) Uani 1 1 d .
C48 C 0.1883(5) 0.4435(3) -0.0249(3) 0.0456(12) Uani 1 1 d .
H48A H 0.2412 0.3876 -0.0552 0.068 Uiso 1 1 calc R
H48B H 0.1536 0.4947 -0.0679 0.068 Uiso 1 1 calc R
H48C H 0.1163 0.4291 0.0109 0.068 Uiso 1 1 calc R
C14 C 0.5607(4) 0.3442(3) 0.5052(3) 0.0302(9) Uani 1 1 d .
H14A H 0.6122 0.3770 0.5266 0.036 Uiso 1 1 calc R
C15 C 0.6007(4) 0.2996(3) 0.4294(2) 0.0283(8) Uani 1 1 d .
H15A H 0.6818 0.3003 0.4002 0.034 Uiso 1 1 calc R
C42 C 0.4137(4) 0.4378(3) 0.1453(3) 0.0314(9) Uani 1 1 d .
H42A H 0.4189 0.5000 0.1412 0.038 Uiso 1 1 calc R
C46 C 0.4017(4) 0.2586(3) 0.1631(2) 0.0285(8) Uani 1 1 d .
H46A H 0.3979 0.1959 0.1695 0.034 Uiso 1 1 calc R
C45 C 0.3291(4) 0.3186(3) 0.1043(3) 0.0304(9) Uani 1 1 d .
H45A H 0.2746 0.2979 0.0717 0.036 Uiso 1 1 calc R
C11 C 0.4139(4) 0.2549(3) 0.4351(3) 0.0325(9) Uani 1 1 d .
H11A H 0.3623 0.2249 0.4098 0.039 Uiso 1 1 calc R
C41 C 0.4831(4) 0.3731(3) 0.2037(3) 0.0312(9) Uani 1 1 d .
H41A H 0.5361 0.3918 0.2392 0.037 Uiso 1 1 calc R
C12 C 0.3690(4) 0.2970(3) 0.5117(3) 0.0360(10) Uani 1 1 d .
H12A H 0.2865 0.2963 0.5385 0.043 Uiso 1 1 calc R
C47 C 0.2748(5) 0.5682(3) 0.0173(3) 0.0490(13) Uani 1 1 d .
H47A H 0.2429 0.6013 0.0713 0.074 Uiso 1 1 calc R
H47B H 0.2209 0.6010 -0.0296 0.074 Uiso 1 1 calc R
H47C H 0.3650 0.5667 0.0013 0.074 Uiso 1 1 calc R
C21 C 0.6884(4) 0.0277(3) 0.4125(2) 0.0268(8) Uani 1 1 d .
H21A H 0.5974 0.0401 0.4252 0.032 Uiso 1 1 calc R
C27 C 1.1287(4) -0.1692(3) 0.4504(3) 0.0441(11) Uani 1 1 d .
H27A H 1.1432 -0.1563 0.3875 0.066 Uiso 1 1 calc R
H27B H 1.1687 -0.2362 0.4647 0.066 Uiso 1 1 calc R
H27C H 1.1678 -0.1323 0.4821 0.066 Uiso 1 1 calc R
C17 C 0.4881(5) 0.4224(3) 0.6697(3) 0.0483(12) Uani 1 1 d .
H17A H 0.5728 0.3757 0.6772 0.073 Uiso 1 1 calc R
H17B H 0.4466 0.4447 0.7267 0.073 Uiso 1 1 calc R
H17C H 0.4998 0.4755 0.6321 0.073 Uiso 1 1 calc R
C37 C 0.8623(5) -0.1006(3) -0.0722(3) 0.0467(12) Uani 1 1 d .
H37A H 0.9139 -0.1410 -0.0274 0.070 Uiso 1 1 calc R
H37B H 0.9056 -0.1176 -0.1301 0.070 Uiso 1 1 calc R
H37C H 0.7759 -0.1088 -0.0674 0.070 Uiso 1 1 calc R
C36 C 0.8868(5) 0.0515(3) -0.1346(3) 0.0458(12) Uani 1 1 d .
H36A H 0.8123 0.1055 -0.1486 0.069 Uiso 1 1 calc R
H36B H 0.9151 0.0116 -0.1847 0.069 Uiso 1 1 calc R
H36C H 0.9581 0.0735 -0.1211 0.069 Uiso 1 1 calc R
C32 C 0.7843(4) 0.1327(3) 0.0287(3) 0.0317(9) Uani 1 1 d .
H32A H 0.8129 0.1700 -0.0169 0.038 Uiso 1 1 calc R
C16 C 0.2880(6) 0.3739(4) 0.6801(4) 0.0644(17) Uani 1 1 d .
H16A H 0.2128 0.4078 0.6479 0.097 Uiso 1 1 calc R
H16B H 0.2803 0.4021 0.7363 0.097 Uiso 1 1 calc R
H16C H 0.2912 0.3078 0.6902 0.097 Uiso 1 1 calc R
S3 S 0.64443(10) -0.02539(6) 0.71223(6) 0.0290(2) Uani 1 1 d .
F33 F 0.6027(3) 0.15631(18) 0.7109(2) 0.0649(9) Uani 1 1 d .
F32 F 0.5784(4) 0.10803(19) 0.59027(18) 0.0669(9) Uani 1 1 d .
F31 F 0.4328(3) 0.11696(18) 0.6967(2) 0.0607(8) Uani 1 1 d .
O33 O 0.6087(3) -0.0273(2) 0.80443(19) 0.0441(8) Uani 1 1 d .
O32 O 0.5906(3) -0.08101(19) 0.6648(2) 0.0417(7) Uani 1 1 d .
O31 O 0.7778(3) -0.0350(2) 0.6872(2) 0.0443(8) Uani 1 1 d .
C301 C 0.5600(5) 0.0953(3) 0.6760(3) 0.0414(11) Uani 1 1 d .
S2 S 0.83732(10) 0.35529(7) 0.25298(6) 0.0312(2) Uani 1 1 d .
F23 F 0.9959(3) 0.30819(19) 0.11451(18) 0.0579(8) Uani 1 1 d .
F22 F 1.0342(3) 0.40998(19) 0.1886(2) 0.0617(8) Uani 1 1 d .
F21 F 1.0854(3) 0.2646(2) 0.2352(2) 0.0624(8) Uani 1 1 d .
O23 O 0.7558(3) 0.4298(2) 0.2023(2) 0.0436(8) Uani 1 1 d .
O22 O 0.8555(4) 0.3792(2) 0.3376(2) 0.0564(9) Uani 1 1 d .
C201 C 0.9960(5) 0.3335(3) 0.1952(3) 0.0404(11) Uani 1 1 d .
S1 S 0.04791(13) 0.28439(8) 0.84752(8) 0.0438(3) Uani 1 1 d .
F13 F 0.0556(5) 0.2886(3) 0.6760(2) 0.0964(14) Uani 1 1 d .
F12 F 0.0508(6) 0.1574(3) 0.7421(2) 0.1178(19) Uani 1 1 d .
O13 O -0.0241(4) 0.2419(2) 0.9121(2) 0.0498(8) Uani 1 1 d .
O12 O 0.0035(5) 0.3843(2) 0.8390(3) 0.0745(12) Uani 1 1 d .
O11 O 0.1857(4) 0.2432(3) 0.8443(3) 0.0727(12) Uani 1 1 d .
F11 F -0.1215(5) 0.2771(4) 0.7430(3) 0.129(2) Uani 1 1 d .
O21 O 0.8124(3) 0.2671(2) 0.2518(2) 0.0509(9) Uani 1 1 d .
C502 C 0.4896(6) 0.7436(4) 0.0964(4) 0.0567(14) Uani 1 1 d .
C501 C 0.5225(6) 0.8303(4) 0.0784(4) 0.0631(15) Uani 1 1 d .
H50A H 0.4562 0.8814 0.1081 0.095 Uiso 1 1 calc R
H50B H 0.5263 0.8453 0.0153 0.095 Uiso 1 1 calc R
H50C H 0.6072 0.8227 0.0995 0.095 Uiso 1 1 calc R
N501 N 0.4637(6) 0.6761(4) 0.1110(4) 0.0815(16) Uani 1 1 d .
C101 C 0.0097(9) 0.2500(5) 0.7473(3) 0.077(2) Uani 1 1 d .
N401 N 0.2109(9) 0.5490(6) 0.4530(6) 0.138(4) Uani 1 1 d .
C402 C 0.1789(10) 0.5179(6) 0.4010(6) 0.107(3) Uani 1 1 d .
C401 C 0.1052(15) 0.4741(7) 0.3533(10) 0.227(9) Uani 1 1 d .
H40A H 0.0301 0.4670 0.3910 0.341 Uiso 1 1 calc R
H40B H 0.1609 0.4121 0.3357 0.341 Uiso 1 1 calc R
H40C H 0.0752 0.5138 0.3013 0.341 Uiso 1 1 calc R

loop_
_atom_site_aniso_label
_atom_site_aniso_U_11
_atom_site_aniso_U_22
_atom_site_aniso_U_33
_atom_site_aniso_U_23
_atom_site_aniso_U_13
_atom_site_aniso_U_12
Au1 0.02487(9) 0.02235(8) 0.02013(8) 0.00165(5) -0.00376(6) -0.00332(5)
N41 0.0288(18) 0.0217(15) 0.0237(15) 0.0030(11) -0.0072(14) -0.0042(12)
N21 0.0237(17) 0.0244(15) 0.0174(14) 0.0021(11) -0.0020(12) -0.0050(12)
N11 0.0208(17) 0.0265(15) 0.0236(15) -0.0019(11) -0.0027(13) -0.0070(12)
N31 0.0244(17) 0.0273(16) 0.0208(15) -0.0001(11) -0.0039(13) -0.0075(12)
N32 0.043(2) 0.0356(18) 0.0270(17) -0.0079(13) -0.0003(16) -0.0118(15)
N22 0.030(2) 0.0313(17) 0.0348(18) -0.0003(13) -0.0109(15) -0.0006(14)
N12 0.044(2) 0.0359(19) 0.038(2) -0.0131(15) 0.0106(17) -0.0136(16)
N42 0.036(2) 0.0309(17) 0.0315(18) 0.0098(13) -0.0111(16) -0.0052(14)
C26 0.048(3) 0.039(2) 0.047(3) 0.019(2) -0.012(2) -0.002(2)
C33 0.026(2) 0.031(2) 0.027(2) -0.0053(15) -0.0060(17) -0.0090(16)
C31 0.040(2) 0.0247(19) 0.0258(19) 0.0016(14) -0.0017(17) -0.0133(16)
C24 0.021(2) 0.0300(19) 0.0280(19) -0.0047(14) -0.0003(16) -0.0060(15)
C23 0.029(2) 0.0243(18) 0.0237(18) -0.0023(13) -0.0092(16) -0.0048(15)
C25 0.028(2) 0.0246(18) 0.0265(19) -0.0009(14) 0.0013(16) -0.0100(15)
C43 0.026(2) 0.033(2) 0.0247(19) 0.0014(15) -0.0030(16) -0.0017(16)
C35 0.028(2) 0.0257(19) 0.0257(19) 0.0033(14) -0.0045(16) -0.0097(15)
C22 0.028(2) 0.030(2) 0.028(2) 0.0085(15) -0.0048(17) -0.0097(16)
C34 0.033(2) 0.0248(19) 0.031(2) -0.0020(14) -0.0045(17) -0.0104(16)
C13 0.033(2) 0.0216(18) 0.030(2) -0.0044(14) 0.0025(17) -0.0037(15)
C48 0.037(3) 0.057(3) 0.042(3) 0.021(2) -0.020(2) -0.014(2)
C14 0.028(2) 0.032(2) 0.030(2) -0.0030(15) -0.0052(17) -0.0086(16)
C15 0.023(2) 0.035(2) 0.0249(19) 0.0007(15) -0.0020(16) -0.0065(16)
C42 0.035(2) 0.0222(18) 0.035(2) 0.0011(15) -0.0086(18) -0.0043(16)
C46 0.030(2) 0.0273(19) 0.029(2) 0.0022(14) -0.0051(17) -0.0106(16)
C45 0.028(2) 0.036(2) 0.029(2) 0.0012(15) -0.0073(17) -0.0112(16)
C11 0.025(2) 0.036(2) 0.038(2) -0.0087(16) -0.0002(18) -0.0108(17)
C41 0.035(2) 0.027(2) 0.031(2) -0.0018(15) -0.0118(18) -0.0076(16)
C12 0.027(2) 0.037(2) 0.045(2) -0.0105(18) 0.0077(19) -0.0131(17)
C47 0.060(3) 0.035(2) 0.045(3) 0.0134(19) -0.017(2) -0.006(2)
C21 0.021(2) 0.033(2) 0.0252(19) 0.0008(14) -0.0011(16) -0.0069(15)
C27 0.030(3) 0.042(2) 0.050(3) -0.0046(19) -0.015(2) 0.0078(19)
C17 0.064(4) 0.047(3) 0.036(2) -0.0153(19) 0.005(2) -0.020(2)
C37 0.069(4) 0.035(2) 0.035(2) -0.0115(17) -0.007(2) -0.011(2)
C36 0.055(3) 0.059(3) 0.029(2) -0.0089(19) 0.006(2) -0.027(2)
C32 0.039(3) 0.033(2) 0.026(2) 0.0020(15) -0.0008(18) -0.0169(17)
C16 0.072(4) 0.059(3) 0.066(4) -0.034(3) 0.041(3) -0.033(3)
S3 0.0272(5) 0.0273(5) 0.0341(5) -0.0018(4) -0.0031(4) -0.0106(4)
F33 0.090(3) 0.0343(15) 0.077(2) -0.0090(13) -0.0034(18) -0.0277(15)
F32 0.093(3) 0.0495(16) 0.0397(16) 0.0094(12) 0.0019(16) -0.0002(15)
F31 0.0429(18) 0.0448(16) 0.081(2) 0.0053(14) 0.0047(15) 0.0009(13)
O33 0.053(2) 0.0430(17) 0.0319(16) 0.0017(12) -0.0019(14) -0.0096(14)
O32 0.0387(19) 0.0346(16) 0.056(2) -0.0066(13) -0.0146(15) -0.0132(13)
O31 0.0298(18) 0.0477(18) 0.058(2) -0.0044(14) -0.0004(15) -0.0157(14)
C301 0.048(3) 0.033(2) 0.039(2) -0.0016(17) 0.004(2) -0.009(2)
S2 0.0331(6) 0.0290(5) 0.0319(5) 0.0035(4) -0.0032(4) -0.0112(4)
F23 0.068(2) 0.0538(17) 0.0414(16) -0.0096(12) 0.0088(14) -0.0067(14)
F22 0.0500(19) 0.0494(16) 0.092(2) 0.0006(15) 0.0069(16) -0.0291(14)
F21 0.0375(17) 0.0587(18) 0.074(2) 0.0187(14) -0.0035(15) 0.0035(13)
O23 0.0379(19) 0.0422(17) 0.0432(18) 0.0045(13) -0.0046(14) -0.0027(13)
O22 0.068(3) 0.066(2) 0.0299(17) -0.0044(14) -0.0042(16) -0.0129(18)
C201 0.042(3) 0.030(2) 0.047(3) 0.0030(18) -0.003(2) -0.0092(18)
S1 0.0542(8) 0.0382(6) 0.0438(6) 0.0045(4) -0.0106(6) -0.0206(5)
F13 0.147(4) 0.125(3) 0.045(2) 0.0168(19) -0.008(2) -0.087(3)
F12 0.232(6) 0.093(3) 0.055(2) -0.0284(19) 0.021(3) -0.093(3)
O13 0.063(2) 0.0481(19) 0.0415(18) -0.0009(14) 0.0007(16) -0.0240(16)
O12 0.104(4) 0.039(2) 0.084(3) 0.0035(18) -0.012(3) -0.028(2)
O11 0.049(3) 0.075(3) 0.090(3) 0.021(2) -0.007(2) -0.019(2)
F11 0.120(4) 0.239(6) 0.076(3) 0.023(3) -0.042(3) -0.120(4)
O21 0.052(2) 0.0377(17) 0.069(2) 0.0014(15) 0.0065(18) -0.0261(15)
C502 0.050(3) 0.072(4) 0.050(3) -0.015(3) -0.012(3) -0.016(3)
C501 0.060(4) 0.064(3) 0.068(4) -0.024(3) -0.007(3) -0.016(3)
N501 0.092(5) 0.082(4) 0.082(4) 0.000(3) -0.021(3) -0.039(3)
C101 0.143(7) 0.079(4) 0.036(3) 0.003(3) -0.009(4) -0.075(4)
N401 0.148(8) 0.128(6) 0.165(8) -0.043(6) -0.078(7) -0.053(5)
C402 0.130(8) 0.086(6) 0.104(7) 0.014(5) -0.004(6) -0.036(5)
C401 0.34(2) 0.082(6) 0.304(18) 0.017(8) -0.254(17) -0.066(9)

loop_
_atom_type_symbol
_atom_type_description
_atom_type_scat_dispersion_real
_atom_type_scat_dispersion_imag
_atom_type_scat_source
C C 0.0033 0.0016 'International Tables Vol C Tables 4.2.6.8 and 6.1.1.4'
H H 0.0000 0.0000 'International Tables Vol C Tables 4.2.6.8 and 6.1.1.4'
Au Au -2.0133 8.8022 'International Tables Vol C Tables 4.2.6.8 and 6.1.1.4'
F F 0.0171 0.0103 'International Tables Vol C Tables 4.2.6.8 and 6.1.1.4'
N N 0.0061 0.0033 'International Tables Vol C Tables 4.2.6.8 and 6.1.1.4'
O O 0.0106 0.0060 'International Tables Vol C Tables 4.2.6.8 and 6.1.1.4'
S S 0.1246 0.1234 'International Tables Vol C Tables 4.2.6.8 and 6.1.1.4'

loop_
_geom_angle_atom_site_label_1
_geom_angle_atom_site_label_2
_geom_angle_atom_site_label_3
_geom_angle
N41 Au1 N31 88.83(12)
N41 Au1 N21 178.39(12)
N31 Au1 N21 89.95(12)
N41 Au1 N11 90.96(12)
N31 Au1 N11 176.88(12)
N21 Au1 N11 90.32(12)
C41 N41 C46 117.8(3)
C41 N41 Au1 121.0(3)
C46 N41 Au1 120.4(2)
C21 N21 C25 118.3(3)
C21 N21 Au1 120.2(3)
C25 N21 Au1 121.4(2)
C15 N11 C11 118.2(3)
C15 N11 Au1 118.8(3)
C11 N11 Au1 122.9(3)
C35 N31 C31 118.0(3)
C35 N31 Au1 122.5(2)
C31 N31 Au1 119.5(2)
C33 N32 C36 121.8(3)
C33 N32 C37 121.4(4)
C36 N32 C37 116.7(3)
C23 N22 C26 121.2(4)
C23 N22 C27 121.0(4)
C26 N22 C27 117.8(3)
C13 N12 C16 121.6(4)
C13 N12 C17 120.9(4)
C16 N12 C17 117.4(4)
C43 N42 C48 121.5(3)
C43 N42 C47 121.1(4)
C48 N42 C47 117.4(3)
N22 C26 H26A 109.5
N22 C26 H26B 109.5
H26A C26 H26B 109.5
N22 C26 H26C 109.5
H26A C26 H26C 109.5
H26B C26 H26C 109.5
N32 C33 C34 122.7(3)
N32 C33 C32 122.1(4)
C34 C33 C32 115.2(3)
C32 C31 N31 122.6(3)
C32 C31 H31A 118.7
N31 C31 H31A 118.7
C25 C24 C23 120.5(4)
C25 C24 H24A 119.8
C23 C24 H24A 119.8
N22 C23 C22 121.9(4)
N22 C23 C24 122.1(4)
C22 C23 C24 116.0(3)
N21 C25 C24 122.2(3)
N21 C25 H25A 118.9
C24 C25 H25A 118.9
N42 C43 C42 122.9(4)
N42 C43 C45 121.8(4)
C42 C43 C45 115.4(3)
N31 C35 C34 122.6(3)
N31 C35 H35A 118.7
C34 C35 H35A 118.7
C21 C22 C23 120.6(4)
C21 C22 H22A 119.7
C23 C22 H22A 119.7
C35 C34 C33 120.8(3)
C35 C34 H34A 119.6
C33 C34 H34A 119.6
N12 C13 C14 121.4(4)
N12 C13 C12 123.2(4)
C14 C13 C12 115.4(4)
N42 C48 H48A 109.5
N42 C48 H48B 109.5
H48A C48 H48B 109.5
N42 C48 H48C 109.5
H48A C48 H48C 109.5
H48B C48 H48C 109.5
C15 C14 C13 120.3(4)
C15 C14 H14A 119.8
C13 C14 H14A 119.8
N11 C15 C14 123.0(4)
N11 C15 H15A 118.5
C14 C15 H15A 118.5
C41 C42 C43 120.5(4)
C41 C42 H42A 119.7
C43 C42 H42A 119.7
C45 C46 N41 123.2(4)
C45 C46 H46A 118.4
N41 C46 H46A 118.4
C46 C45 C43 120.4(4)
C46 C45 H45A 119.8
C43 C45 H45A 119.8
N11 C11 C12 121.9(4)
N11 C11 H11A 119.1
C12 C11 H11A 119.1
N41 C41 C42 122.6(4)
N41 C41 H41A 118.7
C42 C41 H41A 118.7
C11 C12 C13 121.1(4)
C11 C12 H12A 119.5
C13 C12 H12A 119.5
N42 C47 H47A 109.5
N42 C47 H47B 109.5
H47A C47 H47B 109.5
N42 C47 H47C 109.5
H47A C47 H47C 109.5
H47B C47 H47C 109.5
N21 C21 C22 122.3(4)
N21 C21 H21A 118.9
C22 C21 H21A 118.9
N22 C27 H27A 109.5
N22 C27 H27B 109.5
H27A C27 H27B 109.5
N22 C27 H27C 109.5
H27A C27 H27C 109.5
H27B C27 H27C 109.5
N12 C17 H17A 109.5
N12 C17 H17B 109.5
H17A C17 H17B 109.5
N12 C17 H17C 109.5
H17A C17 H17C 109.5
H17B C17 H17C 109.5
N32 C37 H37A 109.5
N32 C37 H37B 109.5
H37A C37 H37B 109.5
N32 C37 H37C 109.5
H37A C37 H37C 109.5
H37B C37 H37C 109.5
N32 C36 H36A 109.5
N32 C36 H36B 109.5
H36A C36 H36B 109.5
N32 C36 H36C 109.5
H36A C36 H36C 109.5
H36B C36 H36C 109.5
C31 C32 C33 120.7(4)
C31 C32 H32A 119.6
C33 C32 H32A 119.6
N12 C16 H16A 109.5
N12 C16 H16B 109.5
H16A C16 H16B 109.5
N12 C16 H16C 109.5
H16A C16 H16C 109.5
H16B C16 H16C 109.5
O31 S3 O33 115.7(2)
O31 S3 O32 114.5(2)
O33 S3 O32 113.9(2)
O31 S3 C301 103.7(2)
O33 S3 C301 103.33(19)
O32 S3 C301 103.7(2)
F33 C301 F32 106.8(4)
F33 C301 F31 108.1(4)
F32 C301 F31 107.5(4)
F33 C301 S3 111.6(3)
F32 C301 S3 111.1(3)
F31 C301 S3 111.5(3)
O23 S2 O22 115.1(2)
O23 S2 O21 114.5(2)
O22 S2 O21 114.3(2)
O23 S2 C201 104.1(2)
O22 S2 C201 103.7(2)
O21 S2 C201 103.0(2)
F22 C201 F23 107.2(4)
F22 C201 F21 107.9(4)
F23 C201 F21 107.5(4)
F22 C201 S2 111.3(3)
F23 C201 S2 111.0(3)
F21 C201 S2 111.7(3)
O12 S1 O11 115.2(3)
O12 S1 O13 115.8(2)
O11 S1 O13 114.9(2)
O12 S1 C101 103.2(3)
O11 S1 C101 102.4(4)
O13 S1 C101 102.4(3)
N501 C502 C501 179.6(7)
C502 C501 H50A 109.5
C502 C501 H50B 109.5
H50A C501 H50B 109.5
C502 C501 H50C 109.5
H50A C501 H50C 109.5
H50B C501 H50C 109.5
F13 C101 F12 108.7(6)
F13 C101 F11 105.3(6)
F12 C101 F11 106.4(6)
F13 C101 S1 114.3(4)
F12 C101 S1 111.4(5)
F11 C101 S1 110.3(5)
N401 C402 C401 162.1(13)
C402 C401 H40A 109.5
C402 C401 H40B 109.5
H40A C401 H40B 109.5
C402 C401 H40C 109.5
H40A C401 H40C 109.5
H40B C401 H40C 109.5

loop_
_geom_bond_atom_site_label_1
_geom_bond_atom_site_label_2
_geom_bond_distance
Au1 N41 2.007(3)
Au1 N31 2.014(3)
Au1 N21 2.018(3)
Au1 N11 2.020(3)
N41 C41 1.352(5)
N41 C46 1.353(5)
N21 C21 1.351(5)
N21 C25 1.358(5)
N11 C15 1.348(5)
N11 C11 1.357(5)
N31 C35 1.347(5)
N31 C31 1.366(5)
N32 C33 1.328(5)
N32 C36 1.454(6)
N32 C37 1.462(5)
N22 C23 1.343(5)
N22 C26 1.455(6)
N22 C27 1.463(6)
N12 C13 1.332(5)
N12 C16 1.455(6)
N12 C17 1.456(6)
N42 C43 1.330(5)
N42 C48 1.457(6)
N42 C47 1.465(6)
C26 H26A 0.9800
C26 H26B 0.9800
C26 H26C 0.9800
C33 C34 1.418(5)
C33 C32 1.427(5)
C31 C32 1.347(6)
C31 H31A 0.9500
C24 C25 1.362(5)
C24 C23 1.412(5)
C24 H24A 0.9500
C23 C22 1.409(6)
C25 H25A 0.9500
C43 C42 1.419(6)
C43 C45 1.425(6)
C35 C34 1.361(5)
C35 H35A 0.9500
C22 C21 1.363(5)
C22 H22A 0.9500
C34 H34A 0.9500
C13 C14 1.412(6)
C13 C12 1.418(6)
C48 H48A 0.9800
C48 H48B 0.9800
C48 H48C 0.9800
C14 C15 1.358(5)
C14 H14A 0.9500
C15 H15A 0.9500
C42 C41 1.366(5)
C42 H42A 0.9500
C46 C45 1.353(5)
C46 H46A 0.9500
C45 H45A 0.9500
C11 C12 1.357(6)
C11 H11A 0.9500
C41 H41A 0.9500
C12 H12A 0.9500
C47 H47A 0.9800
C47 H47B 0.9800
C47 H47C 0.9800
C21 H21A 0.9500
C27 H27A 0.9800
C27 H27B 0.9800
C27 H27C 0.9800
C17 H17A 0.9800
C17 H17B 0.9800
C17 H17C 0.9800
C37 H37A 0.9800
C37 H37B 0.9800
C37 H37C 0.9800
C36 H36A 0.9800
C36 H36B 0.9800
C36 H36C 0.9800
C32 H32A 0.9500
C16 H16A 0.9800
C16 H16B 0.9800
C16 H16C 0.9800
S3 O31 1.427(3)
S3 O33 1.435(3)
S3 O32 1.438(3)
S3 C301 1.827(4)
F33 C301 1.319(6)
F32 C301 1.325(5)
F31 C301 1.329(6)
S2 O23 1.425(3)
S2 O22 1.431(3)
S2 O21 1.432(3)
S2 C201 1.803(5)
F23 C201 1.332(5)
F22 C201 1.330(5)
F21 C201 1.337(5)
S1 O12 1.423(4)
S1 O11 1.429(4)
S1 O13 1.434(4)
S1 C101 1.797(6)
F13 C101 1.325(6)
F12 C101 1.325(7)
F11 C101 1.364(9)
C502 N501 1.132(7)
C502 C501 1.451(8)
C501 H50A 0.9800
C501 H50B 0.9800
C501 H50C 0.9800
N401 C402 1.098(11)
C402 C401 1.466(13)
C401 H40A 0.9800
C401 H40B 0.9800
C401 H40C 0.9800

loop_
_geom_torsion_atom_site_label_1
_geom_torsion_atom_site_label_2
_geom_torsion_atom_site_label_3
_geom_torsion_atom_site_label_4
_geom_torsion
N31 Au1 N41 C41 -112.1(3)
N21 Au1 N41 C41 -153(4)
N11 Au1 N41 C41 64.8(3)
N31 Au1 N41 C46 57.8(3)
N21 Au1 N41 C46 17(5)
N11 Au1 N41 C46 -125.3(3)
N41 Au1 N21 C21 -76(5)
N31 Au1 N21 C21 -116.6(3)
N11 Au1 N21 C21 66.5(3)
N41 Au1 N21 C25 100(5)
N31 Au1 N21 C25 59.6(3)
N11 Au1 N21 C25 -117.3(3)
N41 Au1 N11 C15 -108.0(3)
N31 Au1 N11 C15 -22(2)
N21 Au1 N11 C15 72.9(3)
N41 Au1 N11 C11 74.2(3)
N31 Au1 N11 C11 160(2)
N21 Au1 N11 C11 -104.9(3)
N41 Au1 N31 C35 -126.7(3)
N21 Au1 N31 C35 52.2(3)
N11 Au1 N31 C35 147(2)
N41 Au1 N31 C31 55.1(3)
N21 Au1 N31 C31 -125.9(3)
N11 Au1 N31 C31 -31(2)
C36 N32 C33 C34 177.6(4)
C37 N32 C33 C34 1.6(6)
C36 N32 C33 C32 -3.1(6)
C37 N32 C33 C32 -179.1(4)
C35 N31 C31 C32 2.4(6)
Au1 N31 C31 C32 -179.4(3)
C26 N22 C23 C22 -2.0(6)
C27 N22 C23 C22 174.0(4)
C26 N22 C23 C24 178.2(4)
C27 N22 C23 C24 -5.8(6)
C25 C24 C23 N22 176.0(3)
C25 C24 C23 C22 -3.7(5)
C21 N21 C25 C24 1.6(5)
Au1 N21 C25 C24 -174.7(3)
C23 C24 C25 N21 1.4(6)
C48 N42 C43 C42 179.1(4)
C47 N42 C43 C42 -0.1(6)
C48 N42 C43 C45 -0.3(6)
C47 N42 C43 C45 -179.5(4)
C31 N31 C35 C34 -2.1(6)
Au1 N31 C35 C34 179.7(3)
N22 C23 C22 C21 -176.5(4)
C24 C23 C22 C21 3.3(5)
N31 C35 C34 C33 -0.3(6)
N32 C33 C34 C35 -178.2(4)
C32 C33 C34 C35 2.4(6)
C16 N12 C13 C14 -177.2(4)
C17 N12 C13 C14 -1.6(6)
C16 N12 C13 C12 2.4(6)
C17 N12 C13 C12 178.0(4)
N12 C13 C14 C15 175.3(4)
C12 C13 C14 C15 -4.3(5)
C11 N11 C15 C14 0.9(5)
Au1 N11 C15 C14 -177.0(3)
C13 C14 C15 N11 2.3(6)
N42 C43 C42 C41 -177.4(4)
C45 C43 C42 C41 2.1(6)
C41 N41 C46 C45 0.4(6)
Au1 N41 C46 C45 -169.8(3)
N41 C46 C45 C43 1.5(6)
N42 C43 C45 C46 176.8(4)
C42 C43 C45 C46 -2.6(6)
C15 N11 C11 C12 -1.8(6)
Au1 N11 C11 C12 176.0(3)
C46 N41 C41 C42 -1.0(6)
Au1 N41 C41 C42 169.2(3)
C43 C42 C41 N41 -0.3(6)
N11 C11 C12 C13 -0.5(6)
N12 C13 C12 C11 -176.2(4)
C14 C13 C12 C11 3.5(6)
C25 N21 C21 C22 -2.1(5)
Au1 N21 C21 C22 174.3(3)
C23 C22 C21 N21 -0.5(6)
N31 C31 C32 C33 -0.2(7)
N32 C33 C32 C31 178.5(4)
C34 C33 C32 C31 -2.1(6)
O31 S3 C301 F33 -57.3(4)
O33 S3 C301 F33 63.8(4)
O32 S3 C301 F33 -177.2(3)
O31 S3 C301 F32 61.7(4)
O33 S3 C301 F32 -177.2(4)
O32 S3 C301 F32 -58.1(4)
O31 S3 C301 F31 -178.3(3)
O33 S3 C301 F31 -57.3(4)
O32 S3 C301 F31 61.8(4)
O23 S2 C201 F22 59.0(4)
O22 S2 C201 F22 -61.8(4)
O21 S2 C201 F22 178.8(3)
O23 S2 C201 F23 -60.4(3)
O22 S2 C201 F23 178.8(3)
O21 S2 C201 F23 59.4(3)
O23 S2 C201 F21 179.7(3)
O22 S2 C201 F21 58.9(4)
O21 S2 C201 F21 -60.6(4)
O12 S1 C101 F13 53.2(7)
O11 S1 C101 F13 -66.8(6)
O13 S1 C101 F13 173.9(6)
O12 S1 C101 F12 176.9(5)
O11 S1 C101 F12 56.9(6)
O13 S1 C101 F12 -62.5(6)
O12 S1 C101 F11 -65.2(5)
O11 S1 C101 F11 174.9(4)
O13 S1 C101 F11 55.5(5)
